data_1000085
loop_
_publ_author_name
'Laligant, Y'
'Le Bail, A'
'Ferey, G'

_publ_section_title
;
Crystal structure determination of Rb~2~Cr~5~F~17~
;
_journal_coden_ASTM EJSCE5
_journal_name_full
;
European Journal of Solid State Inorganic Chemistry
;
_journal_page_first 445
_journal_page_last 454
_journal_volume 26
_journal_year 1989
_chemical_formula_structural 'Rb2 Cr5 F17'
_chemical_formula_sum 'Cr5 F17 Rb2'
_chemical_name_systematic 'Dirubidium pentachromium fluoride'
_space_group_IT_number 63
_symmetry_cell_setting orthorhombic
_symmetry_Int_Tables_number 63
_symmetry_space_group_name_Hall '-C 2c 2'
_symmetry_space_group_name_H-M 'C m c m'
_cell_angle_alpha 90
_cell_angle_beta 90
_cell_angle_gamma 90
_cell_formula_units_Z 8
_cell_length_a 7.418(2)
_cell_length_b 25.670(5)
_cell_length_c 14.624(2)
_cell_volume 2784.7
_refine_ls_R_factor_all 0.056
_cod_database_code 1000085

loop_
_symmetry_equiv_pos_as_xyz
x,y,z
x,-y,-z
x,y,1/2-z
x,-y,1/2+z
-x,-y,-z
-x,y,z
-x,-y,1/2+z
-x,y,1/2-z
1/2+x,1/2+y,z
1/2+x,1/2-y,-z
1/2+x,1/2+y,1/2-z
1/2+x,1/2-y,1/2+z
1/2-x,1/2-y,-z
1/2-x,1/2+y,z
1/2-x,1/2-y,1/2+z
1/2-x,1/2+y,1/2-z

loop_
_atom_site_aniso_label
_atom_site_aniso_U_11
_atom_site_aniso_U_12
_atom_site_aniso_U_13
_atom_site_aniso_U_22
_atom_site_aniso_U_23
_atom_site_aniso_U_33
Rb1 0.0103(6) 0. 0. 0.0132(7) 0.0006(12) 0.0180(6)
Rb2 0.0282(13) 0. 0. 0.0293(15) 0. 0.0201(11)
Rb3 0.0323(16) 0. 0. 0.0193(14) 0.0060(15) 0.0274(13)
Cr1 0.0035(3) -0.0002(4) 0.0005(4) 0.0054(4) -0.0013(4) 0.0028(6)
Cr2 0.0035(3) -0.0002(4) 0.0005(4) 0.0054(4) -0.0013(4) 0.0028(6)
Cr3 0.0031(7) -0.0004(8) 0. 0.0055(8) 0. 0.0075(7)
F1 0.0138(18) -0.0009(15) -0.0014(15) 0.0082(18) 0.0031(16) 0.0171(20)
F2 0.0138(18) -0.0009(15) -0.0014(15) 0.0082(18) 0.0031(16) 0.0171(20)
F3 0.0081(18) -0.0028(14) -0.0023(14) 0.0087(16) 0.0039(14) 0.0140(17)
F4 0.0081(18) -0.0028(14) -0.0023(14) 0.0087(16) 0.0039(14) 0.0140(17)
F5 0.0051(28) 0. 0. 0.0180(41) -0.0003(37) 0.0129(39)
F6 0.0051(28) 0. 0. 0.0180(41) -0.0003(37) 0.0129(39)
F7 0.0050(28) 0. 0. 0.0167(39) -0.0029(43) 0.0173(47)
F8 0.0050(28) 0. 0. 0.0167(39) -0.0029(43) 0.0173(47)
F9 0.0140(34) 0. 0.0062(42) 0.0113(27) 0. 0.0056(21)
F10 0.013(3) -0.0013(40) 0. 0.0124(31) 0. 0.0062(22)
F11 0.013(3) -0.0013(40) 0. 0.0124(31) 0. 0.0062(22)
F12 0.0042(34) 0. 0. 0.0093(40) 0. 0.0191(42)
F13 0.0042(34) 0. 0. 0.0093(40) 0. 0.0191(42)

loop_
_atom_site_label
_atom_site_type_symbol
_atom_site_symmetry_multiplicity
_atom_site_Wyckoff_symbol
_atom_site_fract_x
_atom_site_fract_y
_atom_site_fract_z
_atom_site_occupancy
_atom_site_attached_hydrogens
_atom_site_calc_flag
Rb1 Rb1+ 8 f 0. 0.2495(1) 0.5306(1) 1. 0 d
Rb2 Rb1+ 4 c 0. 0.2513(2) 0.25 1. 0 d
Rb3 Rb1+ 4 a 0. 0. 0. 1. 0 d
Cr1 Cr3+ 16 h 0.2466(3) 0.3786(1) 0.3794(3) 1. 0 d
Cr2 Cr3+ 16 h 0.2492(3) 0.8753(1) 0.8715(3) 1. 0 d
Cr3 Cr3+ 8 g 0.2495(5) 0.5009(3) 0.25 1. 0 d
F1 F1- 16 h 0.2072(14) 0.3099(4) 0.4017(7) 1. 0 d
F2 F1- 16 h 0.2031(14) 0.8072(4) 0.8976(7) 1. 0 d
F3 F1- 16 h 0.2955(14) 0.4501(4) 0.3430(7) 1. 0 d
F4 F1- 16 h 0.2870(14) 0.9503(4) 0.8468(7) 1. 0 d
F5 F1- 8 f 0. 0.3968(5) 0.3921(8) 1. 0 d
F6 F1- 8 f 0. 0.8890(5) 0.8521(8) 1. 0 d
F7 F1- 8 f 0. 0.8636(5) 0.3616(8) 1. 0 d
F8 F1- 8 f 0. 0.3680(5) 0.9020(9) 1. 0 d
F9 F1- 16 h 0.2919(9) 0.3975(2) 0.4989(8) 1. 0 d
F10 F1- 8 g 0.2038(18) 0.3637(5) 0.25 1. 0 d
F11 F1- 8 g 0.2945(18) 0.8591(5) 0.75 1. 0 d
F12 F1- 4 c 0. 0.4820(7) 0.25 1. 0 d
F13 F1- 4 c 0. 0.9833(7) 0.75 1. 0 d

loop_
_atom_type_symbol
_atom_type_oxidation_number
Rb1+ 1.000
Cr3+ 3.000
F1- -1.000
